data_7050720
loop_
_publ_author_name
'Wai-Yeung Wong'
'Albert W.-M Lee'
'Chun-Kin Wong'
'Guo-Liang Lu'
'Hongkui Zhang'
'Tian Mo'
'Kwun-Ting Lam'

_publ_section_title
;
 Synthesis and characterisation of new oligoacetylenic silanes
;
_journal_issue 3
_journal_name_full 'New J. Chem.'
_journal_page_first 354
_journal_page_last 360
_journal_paper_doi 10.1039/b108510g
_journal_volume 26
_journal_year 2002
_chemical_formula_sum 'C54 H34 Si2'
_chemical_formula_weight 738.99
_chemical_name_systematic
; 
? 
;
_space_group_IT_number 2
_symmetry_cell_setting triclinic
_symmetry_space_group_name_Hall '-P 1'
_symmetry_space_group_name_H-M 'P -1'
_atom_sites_solution_hydrogens geom
_atom_sites_solution_primary direct
_atom_sites_solution_secondary difmap
_audit_creation_method SHELXL-97
_cell_angle_alpha 80.960(2)
_cell_angle_beta 74.773(2)
_cell_angle_gamma 82.454(2)
_cell_formula_units_Z 1
_cell_length_a 8.0001(7)
_cell_length_b 9.4959(9)
_cell_length_c 14.7690(13)
_cell_measurement_temperature 293(2)
_cell_volume 1064.35(17)
_computing_data_reduction SAINT
_computing_structure_refinement 'SHELXL-97 (Sheldrick, 1997)'
_computing_structure_solution 'SHELXS-97 (Sheldrick, 1990)'
_diffrn_ambient_temperature 293(2)
_diffrn_measured_fraction_theta_full 0.925
_diffrn_measured_fraction_theta_max 0.925
_diffrn_measurement_device_type 'Smart CCD'
_diffrn_radiation_monochromator graphite
_diffrn_radiation_source 'fine-focus sealed tube'
_diffrn_radiation_type MoK\a
_diffrn_radiation_wavelength 0.71073
_diffrn_reflns_av_R_equivalents 0.0188
_diffrn_reflns_av_sigmaI/netI 0.0218
_diffrn_reflns_limit_h_max 8
_diffrn_reflns_limit_h_min -10
_diffrn_reflns_limit_k_max 11
_diffrn_reflns_limit_k_min -12
_diffrn_reflns_limit_l_max 19
_diffrn_reflns_limit_l_min -19
_diffrn_reflns_number 6216
_diffrn_reflns_theta_full 27.51
_diffrn_reflns_theta_max 27.51
_diffrn_reflns_theta_min 1.44
_exptl_absorpt_coefficient_mu 0.119
_exptl_crystal_colour colorless
_exptl_crystal_density_diffrn 1.153
_exptl_crystal_density_method 'not measured'
_exptl_crystal_description block
_exptl_crystal_F_000 386
_exptl_crystal_size_max 0.35
_exptl_crystal_size_mid 0.18
_exptl_crystal_size_min 0.15
_refine_diff_density_max 0.463
_refine_diff_density_min -0.216
_refine_diff_density_rms 0.049
_refine_ls_extinction_coef 0.000(5)
_refine_ls_extinction_expression Fc^*^=kFc[1+0.001xFc^2^\l^3^/sin(2\q)]^-1/4^
_refine_ls_extinction_method SHELXL
_refine_ls_goodness_of_fit_ref 1.059
_refine_ls_hydrogen_treatment mixed
_refine_ls_matrix_type full
_refine_ls_number_parameters 258
_refine_ls_number_reflns 4519
_refine_ls_number_restraints 0
_refine_ls_restrained_S_all 1.059
_refine_ls_R_factor_all 0.0695
_refine_ls_R_factor_gt 0.0583
_refine_ls_shift/su_max 4.079
_refine_ls_shift/su_mean 0.016
_refine_ls_structure_factor_coef Fsqd
_refine_ls_weighting_details 'calc w=1/[\s^2^(Fo^2^)+(0.1281P)^2^+0.0375P] where P=(Fo^2^+2Fc^2^)/3'
_refine_ls_weighting_scheme calc
_refine_ls_wR_factor_gt 0.1741
_refine_ls_wR_factor_ref 0.1890
_reflns_number_gt 3508
_reflns_number_total 4519
_reflns_threshold_expression >2sigma(I)
_cod_data_source_file b108510g.txt
_cod_data_source_block wy0382wm
_cod_depositor_comments
;
The following automatic conversions were performed:
'_symmetry_cell_setting' value 'Triclinic' changed to 'triclinic'
according to '/home/saulius/struct/CIF-dictionaries/cif_core.dic'
dictionary named 'cif_core.dic' version 2.4.1 from 2010-06-29.

Automatic conversion script
Id: cif_fix_enum 1527 2010-12-29 10:47:43Z saulius 
;
_cod_original_sg_symbol_H-M P-1
_cod_database_code 7050720

loop_
_symmetry_equiv_pos_as_xyz
'x, y, z'
'-x, -y, -z'

loop_
_atom_site_label
_atom_site_type_symbol
_atom_site_fract_x
_atom_site_fract_y
_atom_site_fract_z
_atom_site_U_iso_or_equiv
_atom_site_adp_type
_atom_site_occupancy
_atom_site_symmetry_multiplicity
_atom_site_calc_flag
_atom_site_refinement_flags
_atom_site_disorder_assembly
_atom_site_disorder_group
C1 C 0.0426(5) 1.2164(4) 0.4939(2) 0.1259(13) Uani 1 1 d . . .
C2 C 0.1734(4) 1.1650(3) 0.45056(18) 0.0938(8) Uani 1 1 d . . .
C3 C 0.3353(3) 1.0974(2) 0.40113(15) 0.0778(6) Uani 1 1 d . . .
C4 C 0.3381(3) 0.9877(3) 0.34875(17) 0.0820(6) Uani 1 1 d . . .
H4A H 0.2343 0.9614 0.3422 0.098 Uiso 1 1 calc R . .
C5 C 0.4937(3) 0.9178(2) 0.30650(15) 0.0756(6) Uani 1 1 d . . .
H5A H 0.4946 0.8447 0.2711 0.091 Uiso 1 1 calc R . .
C6 C 0.6493(3) 0.9551(2) 0.31599(13) 0.0664(5) Uani 1 1 d . . .
C7 C 0.6469(3) 1.0670(2) 0.36720(16) 0.0804(6) Uani 1 1 d . . .
H7A H 0.7508 1.0939 0.3730 0.096 Uiso 1 1 calc R . .
C8 C 0.4912(4) 1.1379(3) 0.40917(17) 0.0874(7) Uani 1 1 d . . .
H8A H 0.4902 1.2129 0.4430 0.105 Uiso 1 1 calc R . .
C9 C 0.8082(3) 0.8745(2) 0.27639(13) 0.0681(5) Uani 1 1 d . . .
C10 C 0.9384(3) 0.8003(2) 0.24504(13) 0.0693(5) Uani 1 1 d . . .
C11 C 1.2360(2) 0.6175(2) 0.29899(13) 0.0644(5) Uani 1 1 d . . .
C12 C 1.3141(2) 0.5792(2) 0.35877(13) 0.0625(5) Uani 1 1 d . . .
C13 C 1.0318(2) 0.5075(2) 0.18866(12) 0.0603(4) Uani 1 1 d . . .
C14 C 0.9145(4) 0.5162(3) 0.13360(18) 0.0927(7) Uani 1 1 d . . .
H14A H 0.8764 0.6053 0.1059 0.111 Uiso 1 1 calc R . .
C15 C 0.8525(4) 0.3934(4) 0.1190(2) 0.1125(10) Uani 1 1 d . . .
H15A H 0.7724 0.4015 0.0825 0.135 Uiso 1 1 calc R . .
C16 C 0.9082(4) 0.2617(3) 0.1578(2) 0.1030(9) Uani 1 1 d . . .
H16A H 0.8675 0.1798 0.1472 0.124 Uiso 1 1 calc R . .
C17 C 1.0213(4) 0.2513(3) 0.2109(2) 0.1021(8) Uani 1 1 d . . .
H17A H 1.0598 0.1615 0.2373 0.123 Uiso 1 1 calc R . .
C18 C 1.0826(3) 0.3719(3) 0.22751(17) 0.0820(6) Uani 1 1 d . . .
H18A H 1.1601 0.3614 0.2658 0.098 Uiso 1 1 calc R . .
C19 C 1.2703(2) 0.7474(2) 0.09717(12) 0.0627(5) Uani 1 1 d . . .
C20 C 1.2247(3) 0.8731(2) 0.04298(15) 0.0791(6) Uani 1 1 d . . .
H20A H 1.1179 0.9249 0.0634 0.095 Uiso 1 1 calc R . .
C21 C 1.3387(4) 0.9214(3) -0.04180(18) 0.1012(8) Uani 1 1 d . . .
H21A H 1.3071 1.0049 -0.0781 0.121 Uiso 1 1 calc R . .
C22 C 1.4968(4) 0.8467(4) -0.07196(19) 0.1070(9) Uani 1 1 d . . .
H22A H 1.5725 0.8796 -0.1286 0.128 Uiso 1 1 calc R . .
C23 C 1.5432(4) 0.7254(4) -0.0199(2) 0.1059(9) Uani 1 1 d . . .
H23A H 1.6507 0.6749 -0.0409 0.127 Uiso 1 1 calc R . .
C24 C 1.4323(3) 0.6756(3) 0.06437(17) 0.0867(6) Uani 1 1 d . . .
H24A H 1.4669 0.5923 0.0998 0.104 Uiso 1 1 calc R . .
C25 C 1.4088(2) 0.53799(19) 0.43050(12) 0.0584(4) Uani 1 1 d . . .
C26 C 1.3208(3) 0.5010(2) 0.52458(13) 0.0686(5) Uani 1 1 d . . .
H26 H 1.2003 0.5016 0.5410 0.082 Uiso 1 1 calc R . .
C27 C 1.5877(3) 0.5362(2) 0.40698(13) 0.0680(5) Uani 1 1 d . . .
H27 H 1.6469 0.5604 0.3443 0.082 Uiso 1 1 calc R . .
H1 H -0.066(7) 1.244(6) 0.544(3) 0.202(17) Uiso 1 1 d . . .
Si1 Si 1.11938(6) 0.66972(5) 0.20643(3) 0.0571(2) Uani 1 1 d . . .

loop_
_atom_site_aniso_label
_atom_site_aniso_U_11
_atom_site_aniso_U_22
_atom_site_aniso_U_33
_atom_site_aniso_U_23
_atom_site_aniso_U_13
_atom_site_aniso_U_12
C1 0.118(2) 0.114(2) 0.109(2) -0.0079(18) 0.0084(19) 0.036(2)
C2 0.0988(16) 0.0828(15) 0.0781(14) -0.0011(12) -0.0041(12) 0.0219(13)
C3 0.0860(14) 0.0669(12) 0.0640(12) -0.0008(9) -0.0055(10) 0.0156(11)
C4 0.0793(13) 0.0803(14) 0.0800(14) -0.0074(11) -0.0158(11) 0.0045(11)
C5 0.0828(13) 0.0675(12) 0.0731(13) -0.0139(10) -0.0175(10) 0.0075(10)
C6 0.0749(11) 0.0595(10) 0.0568(10) -0.0030(8) -0.0101(8) 0.0042(9)
C7 0.0841(14) 0.0754(13) 0.0773(14) -0.0155(10) -0.0103(11) -0.0046(11)
C8 0.1044(18) 0.0672(13) 0.0810(15) -0.0185(11) -0.0053(12) 0.0018(12)
C9 0.0781(12) 0.0669(11) 0.0552(10) -0.0048(8) -0.0154(9) 0.0025(10)
C10 0.0749(11) 0.0751(12) 0.0573(10) -0.0107(9) -0.0193(9) 0.0038(10)
C11 0.0710(11) 0.0730(12) 0.0555(10) -0.0144(8) -0.0262(8) -0.0007(9)
C12 0.0698(11) 0.0682(11) 0.0553(10) -0.0127(8) -0.0270(8) 0.0018(9)
C13 0.0610(9) 0.0769(12) 0.0461(8) -0.0103(8) -0.0175(7) -0.0054(8)
C14 0.1143(18) 0.0929(16) 0.0924(16) -0.0085(13) -0.0630(15) -0.0138(14)
C15 0.129(2) 0.135(3) 0.104(2) -0.0173(18) -0.0691(18) -0.037(2)
C16 0.126(2) 0.101(2) 0.0955(18) -0.0104(15) -0.0362(16) -0.0460(18)
C17 0.115(2) 0.0812(16) 0.119(2) 0.0050(15) -0.0453(17) -0.0292(15)
C18 0.0859(14) 0.0817(14) 0.0872(15) 0.0025(11) -0.0394(12) -0.0184(12)
C19 0.0706(11) 0.0719(11) 0.0532(9) -0.0128(8) -0.0236(8) -0.0112(9)
C20 0.0907(14) 0.0813(14) 0.0716(13) -0.0012(10) -0.0336(11) -0.0141(12)
C21 0.132(2) 0.1021(19) 0.0757(15) 0.0163(13) -0.0376(16) -0.0425(18)
C22 0.113(2) 0.136(3) 0.0719(15) -0.0030(16) -0.0107(15) -0.048(2)
C23 0.0927(17) 0.132(2) 0.0817(16) -0.0157(16) 0.0005(13) -0.0140(17)
C24 0.0781(13) 0.0950(16) 0.0768(14) -0.0070(12) -0.0080(11) 0.0003(12)
C25 0.0710(10) 0.0589(10) 0.0526(9) -0.0094(7) -0.0302(8) 0.0008(8)
C26 0.0630(10) 0.0856(13) 0.0602(11) -0.0056(9) -0.0249(8) -0.0026(9)
C27 0.0695(11) 0.0853(13) 0.0492(9) -0.0042(8) -0.0207(8) -0.0009(10)
Si1 0.0619(3) 0.0673(3) 0.0469(3) -0.0108(2) -0.0235(2) 0.0018(2)

loop_
_atom_type_symbol
_atom_type_description
_atom_type_scat_dispersion_real
_atom_type_scat_dispersion_imag
_atom_type_scat_source
C C 0.0033 0.0016 'International Tables Vol C Tables 4.2.6.8 and 6.1.1.4'
H H 0.0000 0.0000 'International Tables Vol C Tables 4.2.6.8 and 6.1.1.4'
Si Si 0.0817 0.0704 'International Tables Vol C Tables 4.2.6.8 and 6.1.1.4'

loop_
_geom_angle_atom_site_label_1
_geom_angle_atom_site_label_2
_geom_angle_atom_site_label_3
_geom_angle
_geom_angle_site_symmetry_1
_geom_angle_site_symmetry_3
_geom_angle_publ_flag
C1 C2 C3 177.3(3) . . ?
C4 C3 C8 119.6(2) . . ?
C4 C3 C2 120.7(3) . . ?
C8 C3 C2 119.7(2) . . ?
C5 C4 C3 120.1(2) . . ?
C4 C5 C6 120.7(2) . . ?
C5 C6 C7 119.2(2) . . ?
C5 C6 C9 119.38(19) . . ?
C7 C6 C9 121.3(2) . . ?
C8 C7 C6 120.2(2) . . ?
C7 C8 C3 120.1(2) . . ?
C10 C9 C6 176.7(2) . . ?
C9 C10 Si1 172.72(19) . . ?
C12 C11 Si1 177.97(18) . . ?
C11 C12 C25 178.1(2) . . ?
C18 C13 C14 116.42(19) . . ?
C18 C13 Si1 122.23(14) . . ?
C14 C13 Si1 121.34(16) . . ?
C13 C14 C15 120.9(2) . . ?
C16 C15 C14 120.6(2) . . ?
C17 C16 C15 119.3(2) . . ?
C16 C17 C18 121.1(3) . . ?
C13 C18 C17 121.7(2) . . ?
C24 C19 C20 117.6(2) . . ?
C24 C19 Si1 119.72(16) . . ?
C20 C19 Si1 122.59(17) . . ?
C19 C20 C21 120.2(3) . . ?
C22 C21 C20 120.3(3) . . ?
C23 C22 C21 120.1(3) . . ?
C22 C23 C24 120.5(3) . . ?
C23 C24 C19 121.2(2) . . ?
C27 C25 C26 119.47(15) . . ?
C27 C25 C12 120.15(16) . . ?
C26 C25 C12 120.38(17) . . ?
C27 C26 C25 119.99(18) 2_866 . ?
C26 C27 C25 120.54(17) 2_866 . ?
C10 Si1 C11 109.44(9) . . ?
C10 Si1 C13 108.42(9) . . ?
C11 Si1 C13 107.52(9) . . ?
C10 Si1 C19 110.06(9) . . ?
C11 Si1 C19 109.20(9) . . ?
C13 Si1 C19 112.15(8) . . ?

loop_
_geom_bond_atom_site_label_1
_geom_bond_atom_site_label_2
_geom_bond_distance
_geom_bond_site_symmetry_2
_geom_bond_publ_flag
C1 C2 1.164(4) . ?
C2 C3 1.433(3) . ?
C3 C4 1.387(3) . ?
C3 C8 1.391(4) . ?
C4 C5 1.373(3) . ?
C5 C6 1.385(3) . ?
C6 C7 1.393(3) . ?
C6 C9 1.427(3) . ?
C7 C8 1.376(3) . ?
C9 C10 1.206(3) . ?
C10 Si1 1.810(2) . ?
C11 C12 1.197(2) . ?
C11 Si1 1.8221(18) . ?
C12 C25 1.436(2) . ?
C13 C18 1.380(3) . ?
C13 C14 1.381(3) . ?
C13 Si1 1.855(2) . ?
C14 C15 1.392(4) . ?
C15 C16 1.361(4) . ?
C16 C17 1.331(4) . ?
C17 C18 1.382(3) . ?
C19 C24 1.386(3) . ?
C19 C20 1.391(3) . ?
C19 Si1 1.855(2) . ?
C20 C21 1.393(4) . ?
C21 C22 1.367(4) . ?
C22 C23 1.347(4) . ?
C23 C24 1.380(4) . ?
C25 C27 1.380(3) . ?
C25 C26 1.395(3) . ?
C26 C27 1.375(2) 2_866 ?
C27 C26 1.375(2) 2_866 ?
